data_2103024
loop_
_publ_author_name
'Siegler, Maxime A.'
'Fu, Yigang'
'Simpson, Greg H.'
'King, Daniel P.'
'Parkin, Sean'
'Brock, Carolyn Pratt'

_publ_section_title
;
 An unexpected co-crystal with a variable degree of order: 1:1
 <i>rac</i>-1,2-cyclohexanediol/triphenylphosphine oxide
;
_journal_issue 6
_journal_name_full 'Acta Crystallographica Section B'
_journal_page_first 912
_journal_page_last 925
_journal_paper_doi 10.1107/S0108768107054699
_journal_volume 63
_journal_year 2007
_chemical_formula_moiety 'C6 H12 O2, C18 H15 O P'
_chemical_formula_sum 'C24 H27 O3 P'
_chemical_formula_weight 394.43
_chemical_name_systematic
;
1:1 rac-1,2-cyclohexanediol triphenylphosphine oxide
;
_space_group_IT_number 2
_symmetry_cell_setting triclinic
_symmetry_space_group_name_Hall '-P 1'
_symmetry_space_group_name_H-M 'P -1'
_atom_sites_solution_hydrogens geom
_atom_sites_solution_primary direct
_atom_sites_solution_secondary difmap
_audit_creation_method 'SHELXL-97 and CPBrock'
_cell_angle_alpha 100.660(10)
_cell_angle_beta 102.560(10)
_cell_angle_gamma 90.230(10)
_cell_formula_units_Z 4
_cell_length_a 9.2730(10)
_cell_length_b 10.9190(10)
_cell_length_c 21.262(2)
_cell_measurement_reflns_used 9409
_cell_measurement_temperature 90.0(2)
_cell_measurement_theta_max 27.48
_cell_measurement_theta_min 1.00
_cell_volume 2062.8(4)
_computing_cell_refinement 'SCALEPACK (Otwinowski & Minor, 1997)'
_computing_data_collection 'COLLECT (Nonius, 1999)'
_computing_data_reduction 'DENZO-SMN (Otwinowski & Minor, 1997)'
_computing_molecular_graphics 'Mercury (Macrae et al., 2006)'
_computing_publication_material
;
SHELXL-97 (Sheldrick, 1997) and local procedures
;
_computing_structure_refinement 'SHELXL-97 (Sheldrick, 1997)'
_computing_structure_solution
;
MULTAN (Main et al., 1977) and DIRDIF (Beurskens, et al., 1983)
;
_diffrn_ambient_temperature 90.0(2)
_diffrn_detector_area_resol_mean 10
_diffrn_measured_fraction_theta_full 1.000
_diffrn_measured_fraction_theta_max 1.000
_diffrn_measurement_device_type 'Nonius KappaCCD diffractometer'
_diffrn_measurement_method '1.0\% \w scans at fixed \c = 55\%'
_diffrn_radiation_monochromator graphite
_diffrn_radiation_source 'fine-focus sealed tube'
_diffrn_radiation_type MoK\a
_diffrn_radiation_wavelength 0.71073
_diffrn_reflns_av_R_equivalents 0.0645
_diffrn_reflns_av_sigmaI/netI 0.0929
_diffrn_reflns_limit_h_max 11
_diffrn_reflns_limit_h_min -11
_diffrn_reflns_limit_k_max 12
_diffrn_reflns_limit_k_min -12
_diffrn_reflns_limit_l_max 25
_diffrn_reflns_limit_l_min -25
_diffrn_reflns_number 14485
_diffrn_reflns_theta_full 25.00
_diffrn_reflns_theta_max 25.00
_diffrn_reflns_theta_min 1.00
_diffrn_standards_interval_count <1.
_diffrn_standards_number 0
_exptl_absorpt_coefficient_mu 0.155
_exptl_absorpt_correction_T_max 0.98
_exptl_absorpt_correction_T_min 0.96
_exptl_absorpt_correction_type multi-scan
_exptl_absorpt_process_details 'DENZO-SMN (Otwinowski & Minor, 1997)'
_exptl_crystal_colour colorless
_exptl_crystal_density_diffrn 1.270
_exptl_crystal_density_method 'not measured'
_exptl_crystal_description lath
_exptl_crystal_F_000 840
_exptl_crystal_size_max 0.25
_exptl_crystal_size_mid 0.20
_exptl_crystal_size_min 0.12
_refine_diff_density_max 0.302
_refine_diff_density_min -0.285
_refine_ls_extinction_method none
_refine_ls_goodness_of_fit_ref 1.004
_refine_ls_hydrogen_treatment constr
_refine_ls_matrix_type full
_refine_ls_number_parameters 564
_refine_ls_number_reflns 7244
_refine_ls_number_restraints 148
_refine_ls_restrained_S_all 0.998
_refine_ls_R_factor_all 0.1046
_refine_ls_R_factor_gt 0.0486
_refine_ls_shift/su_max 0.001
_refine_ls_shift/su_mean 0.000
_refine_ls_structure_factor_coef Fsqd
_refine_ls_weighting_details 'calc w=1/[\s^2^(Fo^2^)+(0.0514P)^2^+0.0000P] where P=(Fo^2^+2Fc^2^)/3'
_refine_ls_weighting_scheme calc
_refine_ls_wR_factor_gt 0.0976
_refine_ls_wR_factor_ref 0.1164
_reflns_number_gt 4413
_reflns_number_total 7244
_reflns_threshold_expression >2sigma(I)
_cod_data_source_file de5032.cif
_cod_data_source_block ethanol90Ktri
_cod_original_sg_symbol_H-M P-1
_cod_database_code 2103024
_cod_database_fobs_code 2103024

loop_
_symmetry_equiv_pos_as_xyz
'x, y, z'
'-x, -y, -z'

loop_
_atom_site_type_symbol
_atom_site_label
_atom_site_fract_x
_atom_site_fract_y
_atom_site_fract_z
_atom_site_U_iso_or_equiv
_atom_site_adp_type
_atom_site_calc_flag
_atom_site_refinement_flags
_atom_site_occupancy
_atom_site_disorder_assembly
_atom_site_disorder_group
C C1A 0.7769(5) 0.0755(4) 0.0373(3) 0.0260(15) Uani d PDU 0.700(5) A 1
H H1A 0.8291 0.0567 0.0003 0.031 Uiso calc PR 0.700(5) A 1
C C2A 0.7472(5) -0.0451(4) 0.0582(3) 0.0234(15) Uani d PDU 0.700(5) A 1
H H2A 0.6915 -0.0278 0.0940 0.028 Uiso calc PR 0.700(5) A 1
C C3A 0.8917(5) -0.1042(5) 0.0834(3) 0.0288(15) Uani d PDU 0.700(5) A 1
H H3A1 0.9441 -0.1272 0.0473 0.035 Uiso calc PR 0.700(5) A 1
H H3A2 0.8704 -0.1812 0.0987 0.035 Uiso calc PR 0.700(5) A 1
C C4A 0.9903(7) -0.0126(5) 0.1401(4) 0.0310(18) Uani d PDU 0.700(5) A 1
H H4A1 0.9417 0.0040 0.1777 0.037 Uiso calc PR 0.700(5) A 1
H H4A2 1.0857 -0.0506 0.1546 0.037 Uiso calc PR 0.700(5) A 1
C C5A 1.0190(5) 0.1097(5) 0.1193(3) 0.0305(13) Uani d PDU 0.700(5) A 1
H H5A1 1.0773 0.1690 0.1574 0.037 Uiso calc PR 0.700(5) A 1
H H5A2 1.0773 0.0947 0.0850 0.037 Uiso calc PR 0.700(5) A 1
C C6A 0.8744(7) 0.1656(5) 0.0931(4) 0.0281(17) Uani d PDU 0.700(5) A 1
H H6A1 0.8214 0.1888 0.1290 0.034 Uiso calc PR 0.700(5) A 1
H H6A2 0.8950 0.2425 0.0776 0.034 Uiso calc PR 0.700(5) A 1
O O1A 0.6375(4) 0.1265(5) 0.0137(2) 0.0261(11) Uani d PDU 0.700(5) A 1
H H1A1 0.6518 0.1989 0.0075 0.039 Uiso calc PR 0.700(5) A 1
O O2A 0.6604(6) -0.1319(5) 0.0035(3) 0.0312(16) Uani d PDU 0.700(5) A 1
H H2A1 0.5708 -0.1149 -0.0014 0.047 Uiso calc PR 0.700(5) A 1
C C1A' 0.7470(12) 0.0894(9) 0.0542(5) 0.0260(15) Uani d PDU 0.300(5) A 2
H H1A' 0.6826 0.1056 0.0867 0.031 Uiso calc PR 0.300(5) A 2
C C2A' 0.7722(12) -0.0483(9) 0.0406(6) 0.0234(15) Uani d PDU 0.300(5) A 2
H H2A' 0.8311 -0.0655 0.0059 0.028 Uiso calc PR 0.300(5) A 2
C C3A' 0.8576(13) -0.0897(10) 0.1022(6) 0.0288(15) Uani d PDU 0.300(5) A 2
H H3A3 0.8756 -0.1798 0.0921 0.035 Uiso calc PR 0.300(5) A 2
H H3A4 0.7989 -0.0763 0.1364 0.035 Uiso calc PR 0.300(5) A 2
C C4A' 1.0063(15) -0.0144(11) 0.1276(10) 0.0310(18) Uani d PDU 0.300(5) A 2
H H4A3 1.0619 -0.0411 0.1678 0.037 Uiso calc PR 0.300(5) A 2
H H4A4 1.0665 -0.0300 0.0940 0.037 Uiso calc PR 0.300(5) A 2
C C5A' 0.9780(13) 0.1244(11) 0.1430(5) 0.0305(13) Uani d PDU 0.300(5) A 2
H H5A3 0.9222 0.1404 0.1782 0.037 Uiso calc PR 0.300(5) A 2
H H5A4 1.0735 0.1730 0.1587 0.037 Uiso calc PR 0.300(5) A 2
C C6A' 0.8910(19) 0.1656(11) 0.0825(10) 0.0281(17) Uani d PDU 0.300(5) A 2
H H6A3 0.9513 0.1572 0.0489 0.034 Uiso calc PR 0.300(5) A 2
H H6A4 0.8695 0.2548 0.0937 0.034 Uiso calc PR 0.300(5) A 2
O O1A' 0.6718(11) 0.1260(12) -0.0055(5) 0.0261(11) Uani d PDU 0.300(5) A 2
H H1A2 0.5910 0.0847 -0.0202 0.039 Uiso calc PR 0.300(5) A 2
O O2A' 0.6335(14) -0.1192(13) 0.0173(8) 0.0312(16) Uani d PDU 0.300(5) A 2
H H2A2 0.6483 -0.1953 0.0164 0.047 Uiso calc PR 0.300(5) A 2
C C1B 0.3076(6) 0.5896(4) 0.0522(2) 0.0233(13) Uani d PDU 0.759(6) B 1
H H1B 0.4043 0.6069 0.0848 0.028 Uiso calc PR 0.759(6) B 1
C C2B 0.2694(6) 0.4522(4) 0.0404(3) 0.0258(14) Uani d PDU 0.759(6) B 1
H H2B 0.1743 0.4340 0.0068 0.031 Uiso calc PR 0.759(6) B 1
C C3B 0.2485(6) 0.4125(5) 0.1027(3) 0.0328(15) Uani d PDU 0.759(6) B 1
H H3B1 0.3432 0.4250 0.1358 0.039 Uiso calc PR 0.759(6) B 1
H H3B2 0.2184 0.3227 0.0931 0.039 Uiso calc PR 0.759(6) B 1
C C4B 0.1306(11) 0.4882(5) 0.1302(4) 0.0377(15) Uani d PDU 0.759(6) B 1
H H4B1 0.0334 0.4673 0.0994 0.045 Uiso calc PR 0.759(6) B 1
H H4B2 0.1238 0.4655 0.1725 0.045 Uiso calc PR 0.759(6) B 1
C C5B 0.1653(6) 0.6271(5) 0.1408(2) 0.0327(13) Uani d PDU 0.759(6) B 1
H H5B1 0.0815 0.6727 0.1542 0.039 Uiso calc PR 0.759(6) B 1
H H5B2 0.2538 0.6500 0.1770 0.039 Uiso calc PR 0.759(6) B 1
C C6B 0.1930(8) 0.6664(5) 0.0801(3) 0.0272(16) Uani d PDU 0.759(6) B 1
H H6B1 0.2267 0.7554 0.0909 0.033 Uiso calc PR 0.759(6) B 1
H H6B2 0.0992 0.6576 0.0465 0.033 Uiso calc PR 0.759(6) B 1
O O1B 0.3239(5) 0.6272(5) -0.0071(2) 0.0315(12) Uani d PDU 0.759(6) B 1
H H1B1 0.4047 0.6033 -0.0158 0.047 Uiso calc PR 0.759(6) B 1
O O2B 0.3828(10) 0.3853(5) 0.0147(4) 0.035(2) Uani d PDU 0.759(6) B 1
H H2B1 0.3592 0.3086 0.0053 0.053 Uiso calc PR 0.759(6) B 1
C C1B' 0.2625(16) 0.5741(12) 0.0376(7) 0.0233(13) Uani d PDU 0.241(6) B 2
H H1B' 0.1734 0.5538 0.0006 0.028 Uiso calc PR 0.241(6) B 2
C C2B' 0.3127(16) 0.4547(12) 0.0594(7) 0.0258(14) Uani d PDU 0.241(6) B 2
H H2B' 0.4026 0.4752 0.0959 0.031 Uiso calc PR 0.241(6) B 2
C C3B' 0.1952(19) 0.3955(12) 0.0853(9) 0.0328(15) Uani d PDU 0.241(6) B 2
H H3B3 0.2347 0.3214 0.1027 0.039 Uiso calc PR 0.241(6) B 2
H H3B4 0.1086 0.3672 0.0488 0.039 Uiso calc PR 0.241(6) B 2
C C4B' 0.146(3) 0.4866(17) 0.1393(12) 0.0377(15) Uani d PDU 0.241(6) B 2
H H4B3 0.0622 0.4479 0.1516 0.045 Uiso calc PR 0.241(6) B 2
H H4B4 0.2286 0.5040 0.1786 0.045 Uiso calc PR 0.241(6) B 2
C C5B' 0.1001(16) 0.6081(15) 0.1178(8) 0.0327(13) Uani d PDU 0.241(6) B 2
H H5B3 0.0086 0.5925 0.0828 0.039 Uiso calc PR 0.241(6) B 2
H H5B4 0.0783 0.6675 0.1554 0.039 Uiso calc PR 0.241(6) B 2
C C6B' 0.220(3) 0.6647(12) 0.0927(11) 0.0272(16) Uani d PDU 0.241(6) B 2
H H6B3 0.3078 0.6886 0.1290 0.033 Uiso calc PR 0.241(6) B 2
H H6B4 0.1843 0.7412 0.0767 0.033 Uiso calc PR 0.241(6) B 2
O O1B' 0.3760(15) 0.6294(15) 0.0141(7) 0.0315(12) Uani d PDU 0.241(6) B 2
H H1B2 0.3548 0.7026 0.0099 0.047 Uiso calc PR 0.241(6) B 2
O O2B' 0.354(4) 0.3729(18) 0.0061(15) 0.035(2) Uani d PDU 0.241(6) B 2
H H2B2 0.2918 0.3758 -0.0289 0.053 Uiso calc PR 0.241(6) B 2
P P01A 0.78802(10) 0.16277(9) 0.33636(4) 0.0212(2) Uani d . 1 . .
O O11A 0.8443(2) 0.2930(2) 0.34173(10) 0.0237(6) Uani d . 1 . .
C C11A 0.6319(4) 0.1191(3) 0.26769(15) 0.0203(8) Uani d . 1 . .
C C12A 0.6176(4) 0.1855(3) 0.21659(16) 0.0233(9) Uani d . 1 . .
H H12A 0.6858 0.2528 0.2198 0.028 Uiso calc R 1 . .
C C13A 0.5041(4) 0.1533(4) 0.16137(17) 0.0313(10) Uani d . 1 . .
H H13A 0.4950 0.1981 0.1265 0.038 Uiso calc R 1 . .
C C14A 0.4044(4) 0.0567(4) 0.15678(18) 0.0336(10) Uani d . 1 . .
H H14A 0.3267 0.0350 0.1188 0.040 Uiso calc R 1 . .
C C15A 0.4171(4) -0.0089(3) 0.20729(17) 0.0277(9) Uani d . 1 . .
H H15A 0.3485 -0.0761 0.2035 0.033 Uiso calc R 1 . .
C C16A 0.5295(3) 0.0225(3) 0.26368(16) 0.0229(9) Uani d . 1 . .
H H16A 0.5363 -0.0212 0.2988 0.027 Uiso calc R 1 . .
C C21A 0.7267(4) 0.1354(3) 0.40729(16) 0.0211(8) Uani d . 1 . .
C C22A 0.6075(4) 0.2019(3) 0.42426(17) 0.0289(9) Uani d . 1 . .
H H22A 0.5575 0.2551 0.3969 0.035 Uiso calc R 1 . .
C C23A 0.5627(4) 0.1901(4) 0.48066(18) 0.0362(10) Uani d . 1 . .
H H23A 0.4823 0.2362 0.4920 0.043 Uiso calc R 1 . .
C C24A 0.6323(4) 0.1128(3) 0.52070(17) 0.0311(10) Uani d . 1 . .
H H24A 0.6007 0.1059 0.5596 0.037 Uiso calc R 1 . .
C C25A 0.7479(4) 0.0456(4) 0.50419(17) 0.0336(10) Uani d . 1 . .
H H25A 0.7961 -0.0086 0.5314 0.040 Uiso calc R 1 . .
C C26A 0.7945(4) 0.0571(3) 0.44738(16) 0.0283(9) Uani d . 1 . .
H H26A 0.8743 0.0101 0.4362 0.034 Uiso calc R 1 . .
C C31A 0.9267(4) 0.0523(3) 0.32395(16) 0.0227(9) Uani d . 1 . .
C C32A 1.0744(4) 0.0945(3) 0.34126(16) 0.0240(9) Uani d . 1 . .
H H32A 1.0994 0.1797 0.3606 0.029 Uiso calc R 1 . .
C C33A 1.1856(4) 0.0139(3) 0.33069(16) 0.0269(9) Uani d . 1 . .
H H33A 1.2859 0.0442 0.3424 0.032 Uiso calc R 1 . .
C C34A 1.1507(4) -0.1104(3) 0.30317(16) 0.0282(9) Uani d . 1 . .
H H34A 1.2267 -0.1652 0.2952 0.034 Uiso calc R 1 . .
C C35A 1.0050(4) -0.1548(3) 0.28724(16) 0.0271(9) Uani d . 1 . .
H H35A 0.9809 -0.2408 0.2696 0.033 Uiso calc R 1 . .
C C36A 0.8939(4) -0.0731(3) 0.29711(16) 0.0250(9) Uani d . 1 . .
H H36A 0.7937 -0.1036 0.2853 0.030 Uiso calc R 1 . .
P P01B 0.54979(10) 0.66149(9) 0.33493(4) 0.0211(2) Uani d . 1 . .
O O11B 0.4992(2) 0.7910(2) 0.34083(10) 0.0244(6) Uani d . 1 . .
C C11B 0.6386(3) 0.6195(3) 0.26699(15) 0.0185(8) Uani d . 1 . .
C C12B 0.6048(4) 0.6880(3) 0.21681(15) 0.0221(9) Uani d . 1 . .
H H12B 0.5393 0.7544 0.2199 0.026 Uiso calc R 1 . .
C C13B 0.6668(4) 0.6591(4) 0.16222(17) 0.0302(9) Uani d . 1 . .
H H13B 0.6447 0.7068 0.1285 0.036 Uiso calc R 1 . .
C C14B 0.7597(4) 0.5621(4) 0.15678(18) 0.0328(10) Uani d . 1 . .
H H14B 0.7997 0.5412 0.1189 0.039 Uiso calc R 1 . .
C C15B 0.7950(4) 0.4948(3) 0.20664(17) 0.0276(9) Uani d . 1 . .
H H15B 0.8599 0.4282 0.2029 0.033 Uiso calc R 1 . .
C C16B 0.7361(3) 0.5239(3) 0.26236(16) 0.0231(9) Uani d . 1 . .
H H16B 0.7627 0.4785 0.2969 0.028 Uiso calc R 1 . .
C C21B 0.6805(4) 0.6338(3) 0.40610(15) 0.0197(8) Uani d . 1 . .
C C22B 0.8169(4) 0.7003(3) 0.42353(17) 0.0303(10) Uani d . 1 . .
H H22B 0.8399 0.7542 0.3964 0.036 Uiso calc R 1 . .
C C23B 0.9192(4) 0.6880(4) 0.48033(18) 0.0369(10) Uani d . 1 . .
H H23B 1.0121 0.7329 0.4917 0.044 Uiso calc R 1 . .
C C24B 0.8854(4) 0.6105(4) 0.52010(17) 0.0321(10) Uani d . 1 . .
H H24B 0.9541 0.6036 0.5594 0.039 Uiso calc R 1 . .
C C25B 0.7523(4) 0.5433(4) 0.50277(17) 0.0328(10) Uani d . 1 . .
H H25B 0.7301 0.4888 0.5298 0.039 Uiso calc R 1 . .
C C26B 0.6500(4) 0.5547(3) 0.44588(16) 0.0286(9) Uani d . 1 . .
H H26B 0.5584 0.5078 0.4343 0.034 Uiso calc R 1 . .
C C31B 0.3969(3) 0.5490(3) 0.32146(15) 0.0195(8) Uani d . 1 . .
C C32B 0.2682(4) 0.5905(3) 0.33963(15) 0.0216(8) Uani d . 1 . .
H H32B 0.2637 0.6753 0.3596 0.026 Uiso calc R 1 . .
C C33B 0.1460(4) 0.5096(4) 0.32904(16) 0.0286(9) Uani d . 1 . .
H H33B 0.0581 0.5390 0.3415 0.034 Uiso calc R 1 . .
C C34B 0.1523(4) 0.3865(4) 0.30039(16) 0.0288(9) Uani d . 1 . .
H H34B 0.0682 0.3313 0.2925 0.035 Uiso calc R 1 . .
C C35B 0.2811(4) 0.3429(3) 0.28298(17) 0.0294(9) Uani d . 1 . .
H H35B 0.2858 0.2575 0.2642 0.035 Uiso calc R 1 . .
C C36B 0.4032(4) 0.4240(3) 0.29301(16) 0.0264(9) Uani d . 1 . .
H H36B 0.4909 0.3943 0.2805 0.032 Uiso calc R 1 . .

loop_
_atom_site_aniso_label
_atom_site_aniso_U_11
_atom_site_aniso_U_22
_atom_site_aniso_U_33
_atom_site_aniso_U_12
_atom_site_aniso_U_13
_atom_site_aniso_U_23
C1A 0.021(3) 0.030(2) 0.026(3) 0.0064(18) 0.005(2) 0.005(2)
C2A 0.020(2) 0.0266(19) 0.023(3) -0.0015(17) 0.003(2) 0.005(2)
C3A 0.022(3) 0.033(2) 0.034(3) 0.0058(19) 0.007(2) 0.010(2)
C4A 0.025(2) 0.047(2) 0.021(4) 0.0029(18) 0.001(2) 0.012(2)
C5A 0.026(3) 0.040(2) 0.023(3) -0.001(2) 0.004(2) 0.002(2)
C6A 0.023(2) 0.027(2) 0.034(3) 0.0015(16) 0.008(2) 0.0014(19)
O1A 0.019(2) 0.0271(17) 0.035(3) 0.0024(16) 0.0069(16) 0.009(2)
O2A 0.025(2) 0.032(2) 0.034(3) -0.0031(18) 0.003(2) 0.0018(19)
C1A' 0.021(3) 0.030(2) 0.026(3) 0.0064(18) 0.005(2) 0.005(2)
C2A' 0.020(2) 0.0266(19) 0.023(3) -0.0015(17) 0.003(2) 0.005(2)
C3A' 0.022(3) 0.033(2) 0.034(3) 0.0058(19) 0.007(2) 0.010(2)
C4A' 0.025(2) 0.047(2) 0.021(4) 0.0029(18) 0.001(2) 0.012(2)
C5A' 0.026(3) 0.040(2) 0.023(3) -0.001(2) 0.004(2) 0.002(2)
C6A' 0.023(2) 0.027(2) 0.034(3) 0.0015(16) 0.008(2) 0.0014(19)
O1A' 0.019(2) 0.0271(17) 0.035(3) 0.0024(16) 0.0069(16) 0.009(2)
O2A' 0.025(2) 0.032(2) 0.034(3) -0.0031(18) 0.003(2) 0.0018(19)
C1B 0.023(3) 0.026(2) 0.019(3) -0.005(2) 0.004(3) 0.0009(19)
C2B 0.027(3) 0.0266(19) 0.027(3) 0.007(2) 0.012(3) 0.006(2)
C3B 0.035(4) 0.035(2) 0.034(3) 0.007(2) 0.015(3) 0.013(2)
C4B 0.042(3) 0.047(2) 0.034(3) 0.012(2) 0.023(3) 0.017(2)
C5B 0.035(4) 0.041(2) 0.024(3) 0.009(3) 0.012(3) 0.005(2)
C6B 0.026(3) 0.026(2) 0.029(3) 0.0033(19) 0.008(3) 0.0021(19)
O1B 0.035(3) 0.0321(18) 0.031(3) -0.004(2) 0.016(2) 0.006(2)
O2B 0.041(5) 0.031(2) 0.039(3) 0.013(2) 0.020(3) 0.0071(19)
C1B' 0.023(3) 0.026(2) 0.019(3) -0.005(2) 0.004(3) 0.0009(19)
C2B' 0.027(3) 0.0266(19) 0.027(3) 0.007(2) 0.012(3) 0.006(2)
C3B' 0.035(4) 0.035(2) 0.034(3) 0.007(2) 0.015(3) 0.013(2)
C4B' 0.042(3) 0.047(2) 0.034(3) 0.012(2) 0.023(3) 0.017(2)
C5B' 0.035(4) 0.041(2) 0.024(3) 0.009(3) 0.012(3) 0.005(2)
C6B' 0.026(3) 0.026(2) 0.029(3) 0.0033(19) 0.008(3) 0.0021(19)
O1B' 0.035(3) 0.0321(18) 0.031(3) -0.004(2) 0.016(2) 0.006(2)
O2B' 0.041(5) 0.031(2) 0.039(3) 0.013(2) 0.020(3) 0.0071(19)
P01A 0.0185(5) 0.0252(6) 0.0198(6) 0.0015(4) 0.0040(4) 0.0042(4)
O11A 0.0238(14) 0.0213(15) 0.0253(14) -0.0022(11) 0.0040(11) 0.0046(11)
C11A 0.018(2) 0.026(2) 0.015(2) 0.0053(16) 0.0038(16) 0.0001(17)
C12A 0.023(2) 0.025(2) 0.022(2) 0.0029(17) 0.0070(17) 0.0045(18)
C13A 0.034(2) 0.042(3) 0.020(2) 0.008(2) 0.0065(19) 0.0107(19)
C14A 0.023(2) 0.052(3) 0.022(2) 0.002(2) 0.0002(18) 0.003(2)
C15A 0.019(2) 0.031(2) 0.031(2) -0.0032(17) 0.0051(18) 0.0027(19)
C16A 0.020(2) 0.027(2) 0.023(2) 0.0029(17) 0.0084(17) 0.0030(17)
C21A 0.020(2) 0.021(2) 0.020(2) -0.0030(17) 0.0006(16) 0.0010(17)
C22A 0.033(2) 0.031(2) 0.022(2) 0.0073(19) 0.0073(18) 0.0042(18)
C23A 0.043(3) 0.038(3) 0.033(2) 0.008(2) 0.020(2) 0.003(2)
C24A 0.042(3) 0.035(3) 0.017(2) -0.010(2) 0.0143(19) -0.0023(19)
C25A 0.039(2) 0.041(3) 0.024(2) 0.002(2) 0.007(2) 0.0142(19)
C26A 0.024(2) 0.037(3) 0.024(2) 0.0003(18) 0.0051(18) 0.0062(19)
C31A 0.022(2) 0.030(2) 0.017(2) 0.0006(17) 0.0040(16) 0.0053(17)
C32A 0.023(2) 0.029(2) 0.021(2) 0.0011(18) 0.0062(17) 0.0060(17)
C33A 0.019(2) 0.040(3) 0.023(2) 0.0006(19) 0.0047(17) 0.0106(19)
C34A 0.027(2) 0.037(3) 0.025(2) 0.0143(19) 0.0112(18) 0.0113(19)
C35A 0.030(2) 0.025(2) 0.027(2) 0.0078(19) 0.0071(18) 0.0058(18)
C36A 0.0164(19) 0.034(2) 0.025(2) 0.0025(18) 0.0050(17) 0.0049(18)
P01B 0.0195(5) 0.0239(6) 0.0196(5) 0.0001(4) 0.0043(4) 0.0034(4)
O11B 0.0249(14) 0.0229(15) 0.0274(14) 0.0036(11) 0.0097(11) 0.0049(11)
C11B 0.0130(19) 0.020(2) 0.020(2) -0.0031(16) 0.0004(15) 0.0028(17)
C12B 0.0157(19) 0.029(2) 0.019(2) -0.0001(16) -0.0005(16) 0.0046(17)
C13B 0.030(2) 0.042(3) 0.017(2) -0.003(2) 0.0017(18) 0.0064(18)
C14B 0.024(2) 0.053(3) 0.021(2) -0.004(2) 0.0080(18) 0.002(2)
C15B 0.023(2) 0.034(2) 0.024(2) 0.0035(18) 0.0102(18) -0.0048(19)
C16B 0.019(2) 0.023(2) 0.026(2) -0.0016(17) 0.0024(17) 0.0034(17)
C21B 0.022(2) 0.022(2) 0.014(2) 0.0041(17) 0.0048(16) -0.0005(16)
C22B 0.032(2) 0.032(2) 0.025(2) -0.0073(19) 0.0011(19) 0.0067(19)
C23B 0.031(2) 0.041(3) 0.032(2) -0.005(2) -0.004(2) 0.002(2)
C24B 0.033(2) 0.038(3) 0.020(2) 0.007(2) -0.0012(18) 0.0014(19)
C25B 0.032(2) 0.042(3) 0.025(2) 0.003(2) 0.0028(19) 0.0101(19)
C26B 0.022(2) 0.035(2) 0.027(2) -0.0006(18) 0.0032(18) 0.0068(19)
C31B 0.0173(19) 0.028(2) 0.0124(19) -0.0002(16) 0.0005(15) 0.0058(16)
C32B 0.024(2) 0.025(2) 0.016(2) 0.0016(17) 0.0038(16) 0.0065(16)
C33B 0.021(2) 0.045(3) 0.025(2) 0.0041(19) 0.0085(17) 0.015(2)
C34B 0.020(2) 0.041(3) 0.026(2) -0.0075(19) 0.0015(17) 0.013(2)
C35B 0.025(2) 0.032(2) 0.030(2) -0.0039(19) 0.0041(18) 0.0067(19)
C36B 0.022(2) 0.028(2) 0.030(2) 0.0007(18) 0.0077(17) 0.0052(18)

loop_
_atom_type_symbol
_atom_type_description
_atom_type_scat_dispersion_real
_atom_type_scat_dispersion_imag
_atom_type_scat_source
C C 0.0033 0.0016 'International Tables Vol C Tables 4.2.6.8 and 6.1.1.4'
H H 0.0000 0.0000 'International Tables Vol C Tables 4.2.6.8 and 6.1.1.4'
O O 0.0106 0.0060 'International Tables Vol C Tables 4.2.6.8 and 6.1.1.4'
P P 0.1023 0.0942 'International Tables Vol C Tables 4.2.6.8 and 6.1.1.4'

loop_
_geom_angle_atom_site_label_1
_geom_angle_atom_site_label_2
_geom_angle_atom_site_label_3
_geom_angle
O1A C1A C2A 108.3(4)
O1A C1A C6A 112.0(5)
C2A C1A C6A 111.0(5)
O1A C1A H1A 108.5
C2A C1A H1A 108.5
C6A C1A H1A 108.5
O2A C2A C1A 110.1(4)
O2A C2A C3A 108.5(4)
C1A C2A C3A 110.7(4)
O2A C2A H2A 109.2
C1A C2A H2A 109.2
C3A C2A H2A 109.2
C2A C3A C4A 110.2(4)
C2A C3A H3A1 109.6
C4A C3A H3A1 109.6
C2A C3A H3A2 109.6
C4A C3A H3A2 109.6
H3A1 C3A H3A2 108.1
C5A C4A C3A 111.1(5)
C5A C4A H4A1 109.4
C3A C4A H4A1 109.4
C5A C4A H4A2 109.4
C3A C4A H4A2 109.4
H4A1 C4A H4A2 108.0
C6A C5A C4A 110.4(4)
C6A C5A H5A1 109.6
C4A C5A H5A1 109.6
C6A C5A H5A2 109.6
C4A C5A H5A2 109.6
H5A1 C5A H5A2 108.1
C1A C6A C5A 111.7(5)
C1A C6A H6A1 109.3
C5A C6A H6A1 109.3
C1A C6A H6A2 109.3
C5A C6A H6A2 109.3
H6A1 C6A H6A2 107.9
O1A' C1A' C2A' 109.1(7)
O1A' C1A' C6A' 110.2(8)
C2A' C1A' C6A' 111.6(8)
O1A' C1A' H1A' 108.6
C2A' C1A' H1A' 108.6
C6A' C1A' H1A' 108.6
O2A' C2A' C1A' 110.7(8)
O2A' C2A' C3A' 109.1(8)
C1A' C2A' C3A' 110.7(6)
O2A' C2A' H2A' 108.8
C1A' C2A' H2A' 108.8
C3A' C2A' H2A' 108.8
C2A' C3A' C4A' 109.7(7)
C2A' C3A' H3A3 109.7
C4A' C3A' H3A3 109.7
C2A' C3A' H3A4 109.7
C4A' C3A' H3A4 109.7
H3A3 C3A' H3A4 108.2
C5A' C4A' C3A' 109.5(8)
C5A' C4A' H4A3 109.8
C3A' C4A' H4A3 109.8
C5A' C4A' H4A4 109.8
C3A' C4A' H4A4 109.8
H4A3 C4A' H4A4 108.2
C6A' C5A' C4A' 110.3(7)
C6A' C5A' H5A3 109.6
C4A' C5A' H5A3 109.6
C6A' C5A' H5A4 109.6
C4A' C5A' H5A4 109.6
H5A3 C5A' H5A4 108.1
C5A' C6A' C1A' 111.8(8)
C5A' C6A' H6A3 109.3
C1A' C6A' H6A3 109.3
C5A' C6A' H6A4 109.3
C1A' C6A' H6A4 109.3
H6A3 C6A' H6A4 107.9
C1A' O1A' H1A2 109.5
C2A' O2A' H2A2 109.5
O1B C1B C2B 111.0(4)
O1B C1B C6B 109.5(4)
C2B C1B C6B 111.8(4)
O1B C1B H1B 108.1
C2B C1B H1B 108.1
C6B C1B H1B 108.1
O2B C2B C1B 108.9(4)
O2B C2B C3B 111.7(5)
C1B C2B C3B 111.2(4)
O2B C2B H2B 108.3
C1B C2B H2B 108.3
C3B C2B H2B 108.3
C2B C3B C4B 110.5(4)
C2B C3B H3B1 109.6
C4B C3B H3B1 109.6
C2B C3B H3B2 109.6
C4B C3B H3B2 109.6
H3B1 C3B H3B2 108.1
C5B C4B C3B 111.7(5)
C5B C4B H4B1 109.3
C3B C4B H4B1 109.3
C5B C4B H4B2 109.3
C3B C4B H4B2 109.3
H4B1 C4B H4B2 107.9
C6B C5B C4B 112.2(4)
C6B C5B H5B1 109.2
C4B C5B H5B1 109.2
C6B C5B H5B2 109.2
C4B C5B H5B2 109.2
H5B1 C5B H5B2 107.9
C5B C6B C1B 112.1(4)
C5B C6B H6B1 109.2
C1B C6B H6B1 109.2
C5B C6B H6B2 109.2
C1B C6B H6B2 109.2
H6B1 C6B H6B2 107.9
O1B' C1B' C2B' 110.4(8)
O1B' C1B' C6B' 110.4(8)
C2B' C1B' C6B' 111.0(8)
O1B' C1B' H1B' 108.3
C2B' C1B' H1B' 108.3
C6B' C1B' H1B' 108.3
O2B' C2B' C1B' 108.9(9)
O2B' C2B' C3B' 112.3(9)
C1B' C2B' C3B' 111.3(7)
O2B' C2B' H2B' 108.1
C1B' C2B' H2B' 108.1
C3B' C2B' H2B' 108.1
C2B' C3B' C4B' 111.6(9)
C2B' C3B' H3B3 109.3
C4B' C3B' H3B3 109.3
C2B' C3B' H3B4 109.3
C4B' C3B' H3B4 109.3
H3B3 C3B' H3B4 108.0
C5B' C4B' C3B' 111.8(9)
C5B' C4B' H4B3 109.3
C3B' C4B' H4B3 109.3
C5B' C4B' H4B4 109.3
C3B' C4B' H4B4 109.3
H4B3 C4B' H4B4 107.9
C6B' C5B' C4B' 111.3(8)
C6B' C5B' H5B3 109.4
C4B' C5B' H5B3 109.4
C6B' C5B' H5B4 109.4
C4B' C5B' H5B4 109.4
H5B3 C5B' H5B4 108.0
C5B' C6B' C1B' 111.1(8)
C5B' C6B' H6B3 109.4
C1B' C6B' H6B3 109.4
C5B' C6B' H6B4 109.4
C1B' C6B' H6B4 109.4
H6B3 C6B' H6B4 108.0
C1B' O1B' H1B2 109.5
C2B' O2B' H2B2 109.5
O11A P01A C31A 111.66(15)
O11A P01A C21A 114.16(14)
C31A P01A C21A 106.25(16)
O11A P01A C11A 111.71(15)
C31A P01A C11A 106.63(15)
C21A P01A C11A 105.93(15)
C16A C11A C12A 119.9(3)
C16A C11A P01A 123.0(3)
C12A C11A P01A 117.1(3)
C13A C12A C11A 120.0(3)
C13A C12A H12A 120.0
C11A C12A H12A 120.0
C14A C13A C12A 120.2(3)
C14A C13A H13A 119.9
C12A C13A H13A 119.9
C13A C14A C15A 120.2(3)
C13A C14A H14A 119.9
C15A C14A H14A 119.9
C14A C15A C16A 120.7(3)
C14A C15A H15A 119.7
C16A C15A H15A 119.7
C11A C16A C15A 119.0(3)
C11A C16A H16A 120.5
C15A C16A H16A 120.5
C26A C21A C22A 118.4(3)
C26A C21A P01A 123.6(3)
C22A C21A P01A 118.0(3)
C23A C22A C21A 120.1(3)
C23A C22A H22A 120.0
C21A C22A H22A 120.0
C24A C23A C22A 121.0(4)
C24A C23A H23A 119.5
C22A C23A H23A 119.5
C23A C24A C25A 119.5(3)
C23A C24A H24A 120.2
C25A C24A H24A 120.2
C24A C25A C26A 119.9(4)
C24A C25A H25A 120.0
C26A C25A H25A 120.0
C21A C26A C25A 121.1(3)
C21A C26A H26A 119.5
C25A C26A H26A 119.5
C36A C31A C32A 118.2(3)
C36A C31A P01A 123.2(3)
C32A C31A P01A 118.5(3)
C33A C32A C31A 120.9(3)
C33A C32A H32A 119.6
C31A C32A H32A 119.6
C34A C33A C32A 120.1(3)
C34A C33A H33A 120.0
C32A C33A H33A 120.0
C35A C34A C33A 120.0(3)
C35A C34A H34A 120.0
C33A C34A H34A 120.0
C34A C35A C36A 119.6(3)
C34A C35A H35A 120.2
C36A C35A H35A 120.2
C31A C36A C35A 121.2(3)
C31A C36A H36A 119.4
C35A C36A H36A 119.4
O11B P01B C21B 113.95(14)
O11B P01B C11B 112.03(14)
C21B P01B C11B 105.92(15)
O11B P01B C31B 111.59(15)
C21B P01B C31B 106.20(16)
C11B P01B C31B 106.65(15)
C16B C11B C12B 119.5(3)
C16B C11B P01B 123.6(3)
C12B C11B P01B 116.9(2)
C13B C12B C11B 120.1(3)
C13B C12B H12B 120.0
C11B C12B H12B 120.0
C14B C13B C12B 120.4(3)
C14B C13B H13B 119.8
C12B C13B H13B 119.8
C13B C14B C15B 119.8(3)
C13B C14B H14B 120.1
C15B C14B H14B 120.1
C14B C15B C16B 120.7(3)
C14B C15B H15B 119.7
C16B C15B H15B 119.7
C11B C16B C15B 119.5(3)
C11B C16B H16B 120.2
C15B C16B H16B 120.2
C26B C21B C22B 118.8(3)
C26B C21B P01B 123.2(3)
C22B C21B P01B 118.0(3)
C23B C22B C21B 120.5(4)
C23B C22B H22B 119.8
C21B C22B H22B 119.8
C24B C23B C22B 119.8(4)
C24B C23B H23B 120.1
C22B C23B H23B 120.1
C25B C24B C23B 120.0(4)
C25B C24B H24B 120.0
C23B C24B H24B 120.0
C24B C25B C26B 120.3(4)
C24B C25B H25B 119.9
C26B C25B H25B 119.9
C21B C26B C25B 120.5(3)
C21B C26B H26B 119.7
C25B C26B H26B 119.7
C32B C31B C36B 119.2(3)
C32B C31B P01B 118.0(3)
C36B C31B P01B 122.8(3)
C31B C32B C33B 120.7(3)
C31B C32B H32B 119.6
C33B C32B H32B 119.6
C34B C33B C32B 119.8(3)
C34B C33B H33B 120.1
C32B C33B H33B 120.1
C33B C34B C35B 120.2(3)
C33B C34B H34B 119.9
C35B C34B H34B 119.9
C34B C35B C36B 120.1(4)
C34B C35B H35B 120.0
C36B C35B H35B 120.0
C35B C36B C31B 120.0(3)
C35B C36B H36B 120.0
C31B C36B H36B 120.0

loop_
_geom_bond_atom_site_label_1
_geom_bond_atom_site_label_2
_geom_bond_distance
C1A O1A 1.435(5)
C1A C2A 1.509(5)
C1A C6A 1.513(6)
C1A H1A 1.0000
C2A O2A 1.442(5)
C2A C3A 1.523(5)
C2A H2A 1.0000
C3A C4A 1.536(6)
C3A H3A1 0.9900
C3A H3A2 0.9900
C4A C5A 1.522(5)
C4A H4A1 0.9900
C4A H4A2 0.9900
C5A C6A 1.513(6)
C5A H5A1 0.9900
C5A H5A2 0.9900
C6A H6A1 0.9900
C6A H6A2 0.9900
O1A H1A1 0.8400
O2A H2A1 0.8400
C1A' O1A' 1.436(6)
C1A' C2A' 1.507(6)
C1A' C6A' 1.514(8)
C1A' H1A' 1.0000
C2A' O2A' 1.439(7)
C2A' C3A' 1.523(6)
C2A' H2A' 1.0000
C3A' C4A' 1.540(8)
C3A' H3A3 0.9900
C3A' H3A4 0.9900
C4A' C5A' 1.526(6)
C4A' H4A3 0.9900
C4A' H4A4 0.9900
C5A' C6A' 1.508(7)
C5A' H5A3 0.9900
C5A' H5A4 0.9900
C6A' H6A3 0.9900
C6A' H6A4 0.9900
O1A' H1A2 0.8400
O2A' H2A2 0.8400
C1B O1B 1.435(5)
C1B C2B 1.502(5)
C1B C6B 1.510(5)
C1B H1B 1.0000
C2B O2B 1.431(6)
C2B C3B 1.517(5)
C2B H2B 1.0000
C3B C4B 1.526(6)
C3B H3B1 0.9900
C3B H3B2 0.9900
C4B C5B 1.513(6)
C4B H4B1 0.9900
C4B H4B2 0.9900
C5B C6B 1.506(5)
C5B H5B1 0.9900
C5B H5B2 0.9900
C6B H6B1 0.9900
C6B H6B2 0.9900
O1B H1B1 0.8400
O2B H2B1 0.8400
C1B' O1B' 1.434(7)
C1B' C2B' 1.505(6)
C1B' C6B' 1.512(7)
C1B' H1B' 1.0000
C2B' O2B' 1.429(8)
C2B' C3B' 1.514(7)
C2B' H2B' 1.0000
C3B' C4B' 1.524(8)
C3B' H3B3 0.9900
C3B' H3B4 0.9900
C4B' C5B' 1.515(7)
C4B' H4B3 0.9900
C4B' H4B4 0.9900
C5B' C6B' 1.509(6)
C5B' H5B3 0.9900
C5B' H5B4 0.9900
C6B' H6B3 0.9900
C6B' H6B4 0.9900
O1B' H1B2 0.8400
O2B' H2B2 0.8400
P01A O11A 1.488(2)
P01A C31A 1.795(3)
P01A C21A 1.796(3)
P01A C11A 1.809(3)
C11A C16A 1.394(4)
C11A C12A 1.398(4)
C12A C13A 1.385(4)
C12A H12A 0.9500
C13A C14A 1.375(5)
C13A H13A 0.9500
C14A C15A 1.382(5)
C14A H14A 0.9500
C15A C16A 1.394(4)
C15A H15A 0.9500
C16A H16A 0.9500
C21A C26A 1.376(5)
C21A C22A 1.400(4)
C22A C23A 1.379(5)
C22A H22A 0.9500
C23A C24A 1.373(5)
C23A H23A 0.9500
C24A C25A 1.373(5)
C24A H24A 0.9500
C25A C26A 1.394(4)
C25A H25A 0.9500
C26A H26A 0.9500
C31A C36A 1.387(5)
C31A C32A 1.391(4)
C32A C33A 1.387(4)
C32A H32A 0.9500
C33A C34A 1.382(5)
C33A H33A 0.9500
C34A C35A 1.382(5)
C34A H34A 0.9500
C35A C36A 1.391(4)
C35A H35A 0.9500
C36A H36A 0.9500
P01B O11B 1.484(2)
P01B C21B 1.796(3)
P01B C11B 1.803(3)
P01B C31B 1.811(3)
C11B C16B 1.388(4)
C11B C12B 1.396(4)
C12B C13B 1.391(4)
C12B H12B 0.9500
C13B C14B 1.373(5)
C13B H13B 0.9500
C14B C15B 1.382(5)
C14B H14B 0.9500
C15B C16B 1.395(4)
C15B H15B 0.9500
C16B H16B 0.9500
C21B C26B 1.384(5)
C21B C22B 1.397(5)
C22B C23B 1.393(5)
C22B H22B 0.9500
C23B C24B 1.381(5)
C23B H23B 0.9500
C24B C25B 1.376(5)
C24B H24B 0.9500
C25B C26B 1.391(5)
C25B H25B 0.9500
C26B H26B 0.9500
C31B C32B 1.385(4)
C31B C36B 1.394(5)
C32B C33B 1.387(5)
C32B H32B 0.9500
C33B C34B 1.376(5)
C33B H33B 0.9500
C34B C35B 1.386(5)
C34B H34B 0.9500
C35B C36B 1.389(5)
C35B H35B 0.9500
C36B H36B 0.9500

loop_
_geom_hbond_atom_site_label_D
_geom_hbond_atom_site_label_H
_geom_hbond_atom_site_label_A
_geom_hbond_site_symmetry_A
_geom_hbond_distance_DH
_geom_hbond_distance_HA
_geom_hbond_distance_DA
_geom_hbond_angle_DHA
O1A H1A1 O1B 2_665 0.84 1.91 2.746(7) 170.5
O2A H2A1 O1A 2_655 0.84 1.89 2.708(6) 163.5
O1B H1B1 O2B 2_665 0.84 1.97 2.761(9) 156.8
O2B H2B1 O2A 2_655 0.84 1.91 2.737(8) 168.8
O1A' H1A2 O2A' 2_655 0.84 2.13 2.786(17) 135.0
O2A' H2A2 O2B' 2_655 0.84 1.91 2.73(2) 165.7
O1B' H1B2 O1A' 2_665 0.84 1.91 2.74(2) 173.7

loop_
_geom_torsion_atom_site_label_1
_geom_torsion_atom_site_label_2
_geom_torsion_atom_site_label_3
_geom_torsion_atom_site_label_4
_geom_torsion
O1A C1A C2A O2A 59.6(7)
C6A C1A C2A O2A -177.1(5)
O1A C1A C2A C3A 179.6(4)
C6A C1A C2A C3A -57.1(8)
O2A C2A C3A C4A 177.8(5)
C1A C2A C3A C4A 56.8(8)
C2A C3A C4A C5A -56.4(9)
C3A C4A C5A C6A 55.6(10)
O1A C1A C6A C5A 178.0(5)
C2A C1A C6A C5A 56.9(10)
C4A C5A C6A C1A -55.8(10)
O1A' C1A' C2A' O2A' -61.2(13)
C6A' C1A' C2A' O2A' 176.7(13)
O1A' C1A' C2A' C3A' 177.6(9)
C6A' C1A' C2A' C3A' 55.6(14)
O2A' C2A' C3A' C4A' -179.9(12)
C1A' C2A' C3A' C4A' -57.9(13)
C2A' C3A' C4A' C5A' 59.3(17)
C3A' C4A' C5A' C6A' -58.5(16)
C4A' C5A' C6A' C1A' 56.3(17)
O1A' C1A' C6A' C5A' -176.4(12)
C2A' C1A' C6A' C5A' -55.0(19)
O1B C1B C2B O2B 57.9(8)
C6B C1B C2B O2B -179.5(5)
O1B C1B C2B C3B -178.7(4)
C6B C1B C2B C3B -56.1(8)
O2B C2B C3B C4B 178.2(6)
C1B C2B C3B C4B 56.3(9)
C2B C3B C4B C5B -54.8(10)
C3B C4B C5B C6B 53.0(11)
C4B C5B C6B C1B -52.2(10)
O1B C1B C6B C5B 177.2(4)
C2B C1B C6B C5B 53.8(9)
O1B' C1B' C2B' O2B' -56.5(18)
C6B' C1B' C2B' O2B' -179.2(17)
O1B' C1B' C2B' C3B' 179.2(12)
C6B' C1B' C2B' C3B' 56.4(15)
O2B' C2B' C3B' C4B' -176.6(19)
C1B' C2B' C3B' C4B' -54.2(18)
C2B' C3B' C4B' C5B' 53(2)
C3B' C4B' C5B' C6B' -54(2)
C4B' C5B' C6B' C1B' 55.9(18)
O1B' C1B' C6B' C5B' 179.9(14)
C2B' C1B' C6B' C5B' -57.4(18)
O11A P01A C11A C16A -158.2(3)
C31A P01A C11A C16A 79.6(3)
C21A P01A C11A C16A -33.3(3)
O11A P01A C11A C12A 22.9(3)
C31A P01A C11A C12A -99.3(3)
C21A P01A C11A C12A 147.8(3)
C16A C11A C12A C13A -1.6(5)
P01A C11A C12A C13A 177.3(2)
C11A C12A C13A C14A 0.5(5)
C12A C13A C14A C15A -0.1(5)
C13A C14A C15A C16A 0.7(5)
C12A C11A C16A C15A 2.3(5)
P01A C11A C16A C15A -176.7(2)
C14A C15A C16A C11A -1.8(5)
O11A P01A C21A C26A -114.5(3)
C31A P01A C21A C26A 9.0(3)
C11A P01A C21A C26A 122.1(3)
O11A P01A C21A C22A 62.4(3)
C31A P01A C21A C22A -174.1(3)
C11A P01A C21A C22A -60.9(3)
C26A C21A C22A C23A 1.3(5)
P01A C21A C22A C23A -175.8(3)
C21A C22A C23A C24A -0.6(6)
C22A C23A C24A C25A -0.3(6)
C23A C24A C25A C26A 0.5(6)
C22A C21A C26A C25A -1.1(5)
P01A C21A C26A C25A 175.8(3)
C24A C25A C26A C21A 0.2(6)
O11A P01A C31A C36A -158.8(3)
C21A P01A C31A C36A 76.1(3)
C11A P01A C31A C36A -36.6(3)
O11A P01A C31A C32A 20.3(3)
C21A P01A C31A C32A -104.8(3)
C11A P01A C31A C32A 142.6(3)
C36A C31A C32A C33A 1.3(5)
P01A C31A C32A C33A -177.9(3)
C31A C32A C33A C34A -0.6(5)
C32A C33A C34A C35A -1.1(5)
C33A C34A C35A C36A 2.0(5)
C32A C31A C36A C35A -0.4(5)
P01A C31A C36A C35A 178.7(3)
C34A C35A C36A C31A -1.3(5)
O11B P01B C11B C16B 158.4(3)
C21B P01B C11B C16B 33.6(3)
C31B P01B C11B C16B -79.3(3)
O11B P01B C11B C12B -22.0(3)
C21B P01B C11B C12B -146.8(3)
C31B P01B C11B C12B 100.4(3)
C16B C11B C12B C13B 1.0(5)
P01B C11B C12B C13B -178.7(2)
C11B C12B C13B C14B 1.0(5)
C12B C13B C14B C15B -1.7(5)
C13B C14B C15B C16B 0.5(5)
C12B C11B C16B C15B -2.2(5)
P01B C11B C16B C15B 177.5(2)
C14B C15B C16B C11B 1.5(5)
O11B P01B C21B C26B 113.8(3)
C11B P01B C21B C26B -122.6(3)
C31B P01B C21B C26B -9.4(3)
O11B P01B C21B C22B -63.1(3)
C11B P01B C21B C22B 60.5(3)
C31B P01B C21B C22B 173.7(3)
C26B C21B C22B C23B -0.7(5)
P01B C21B C22B C23B 176.3(3)
C21B C22B C23B C24B -0.6(6)
C22B C23B C24B C25B 1.6(6)
C23B C24B C25B C26B -1.2(6)
C22B C21B C26B C25B 1.1(5)
P01B C21B C26B C25B -175.8(3)
C24B C25B C26B C21B -0.1(5)
O11B P01B C31B C32B -21.2(3)
C21B P01B C31B C32B 103.5(3)
C11B P01B C31B C32B -143.9(3)
O11B P01B C31B C36B 157.9(3)
C21B P01B C31B C36B -77.4(3)
C11B P01B C31B C36B 35.3(3)
C36B C31B C32B C33B -0.8(5)
P01B C31B C32B C33B 178.3(3)
C31B C32B C33B C34B 0.2(5)
C32B C33B C34B C35B 0.9(5)
C33B C34B C35B C36B -1.5(5)
C34B C35B C36B C31B 0.9(5)
C32B C31B C36B C35B 0.3(5)
P01B C31B C36B C35B -178.9(3)
